data_4321863
loop_
_publ_author_name
Vidyavathy
'K. Vidyasagar'

_publ_section_title
;
 Hydrothermal Synthesis and Characterization of Novel One-Dimensional
 Tellurites of Molybdenum(VI), A4Mo6TeO22.2H2O (A = NH4, Rb)
;
_journal_name_full 'Inorganic Chemistry'
_journal_page_first 1394
_journal_page_last 1400
_journal_paper_doi 10.1021/ic980957r
_journal_volume 38
_journal_year 1999
_chemical_formula_sum 'H20 Mo6 N4 O24 Te'
_chemical_formula_weight 1163.43
_chemical_name_systematic
; 
 ? 
;
_space_group_IT_number 15
_symmetry_cell_setting monoclinic
_symmetry_space_group_name_Hall '-C 2yc'
_symmetry_space_group_name_H-M 'C 1 2/c 1'
_atom_sites_solution_hydrogens geom
_atom_sites_solution_primary direct
_atom_sites_solution_secondary difmap
_audit_creation_method SHELXL
_cell_angle_alpha 90.00
_cell_angle_beta 119.34(5)
_cell_angle_gamma 90.00
_cell_formula_units_Z 4
_cell_length_a 21.354(10)
_cell_length_b 7.761(2)
_cell_length_c 15.508(10)
_cell_measurement_reflns_used 25
_cell_measurement_temperature 293(2)
_cell_measurement_theta_max 15
_cell_measurement_theta_min 10
_cell_volume 2240(2)
_computing_cell_refinement 'CAD4 Programs'
_computing_data_collection 'CAD4 Programs'
_computing_data_reduction Molen
_computing_molecular_graphics ORTEP92
_computing_publication_material SHELXL-93
_computing_structure_refinement 'SHELXL-93 (Sheldrick, 1993)'
_computing_structure_solution 'SHELXS-86 (Sheldrick, 1990)'
_diffrn_ambient_temperature 293(2)
_diffrn_measurement_device 'CAD4 Diffractometer'
_diffrn_measurement_method 'Omega Twotheta'
_diffrn_radiation_monochromator graphite
_diffrn_radiation_source 'fine-focus sealed tube'
_diffrn_radiation_type MoK\a
_diffrn_radiation_wavelength 0.71073
_diffrn_reflns_av_R_equivalents 0.0269
_diffrn_reflns_av_sigmaI/netI 0.0278
_diffrn_reflns_limit_h_max 25
_diffrn_reflns_limit_h_min -25
_diffrn_reflns_limit_k_max 0
_diffrn_reflns_limit_k_min -9
_diffrn_reflns_limit_l_max 18
_diffrn_reflns_limit_l_min -18
_diffrn_reflns_number 3945
_diffrn_reflns_theta_max 24.99
_diffrn_reflns_theta_min 2.19
_diffrn_standards_decay_% 3
_diffrn_standards_interval_time '1 hour'
_diffrn_standards_number 2
_exptl_absorpt_coefficient_mu 4.643
_exptl_absorpt_correction_T_max 0.98
_exptl_absorpt_correction_T_min 0.91
_exptl_absorpt_correction_type empirical
_exptl_crystal_colour Colorless
_exptl_crystal_density_diffrn 3.449
_exptl_crystal_description 'Transparent needle-like crystals'
_exptl_crystal_F_000 2176
_exptl_crystal_size_max 0.32
_exptl_crystal_size_mid 0.05
_exptl_crystal_size_min 0.05
_refine_diff_density_max 0.697
_refine_diff_density_min -0.899
_refine_diff_density_rms 0.164
_refine_ls_extinction_coef 0.00180(6)
_refine_ls_extinction_expression Fc^*^=kFc[1+0.001xFc^2^\l^3^/sin(2\q)]^-1/4^
_refine_ls_extinction_method SHELXL
_refine_ls_goodness_of_fit_all 1.295
_refine_ls_goodness_of_fit_obs 1.304
_refine_ls_matrix_type full
_refine_ls_number_parameters 160
_refine_ls_number_reflns 1978
_refine_ls_number_restraints 0
_refine_ls_restrained_S_all 1.295
_refine_ls_restrained_S_obs 1.304
_refine_ls_R_factor_all 0.0199
_refine_ls_R_factor_obs 0.0187
_refine_ls_shift/esd_max -0.001
_refine_ls_shift/esd_mean 0.000
_refine_ls_structure_factor_coef Fsqd
_refine_ls_weighting_details 'w=1/[\s^2^(Fo^2^)+(0.0190P)^2^+9.5306P] where P=(Fo^2^+2Fc^2^)/3'
_refine_ls_weighting_scheme calc
_refine_ls_wR_factor_all 0.0551
_refine_ls_wR_factor_obs 0.0546
_reflns_number_observed 1916
_reflns_number_total 1978
_reflns_observed_criterion >2sigma(I)
_cod_data_source_file ic980957r_1.cif
_cod_data_source_block (NH4)4Mo6TeO22.2H2O
_cod_depositor_comments
;
The following automatic conversions were performed:

'_refine_ls_weighting_scheme' value 'calc
w=1/[\s^2^(Fo^2^)+(0.0190P)^2^+9.5306P] where P=(Fo^2^+2Fc^2^)/3' was
changed to 'calc'. New tag '_refine_ls_weighting_details' was
created. The value of the new tag was set to
'w=1/[\s^2^(Fo^2^)+(0.0190P)^2^+9.5306P] where P=(Fo^2^+2Fc^2^)/3'.

Automatic conversion script
Id: cif_fix_values 3143 2015-03-26 13:38:13Z robertas 
;
_cod_original_cell_volume 2240.4(18)
_cod_database_code 4321863

loop_
_symmetry_equiv_pos_as_xyz
'x, y, z'
'-x, y, -z+1/2'
'x+1/2, y+1/2, z'
'-x+1/2, y+1/2, -z+1/2'
'-x, -y, -z'
'x, -y, z-1/2'
'-x+1/2, -y+1/2, -z'
'x+1/2, -y+1/2, z-1/2'

loop_
_atom_site_aniso_label
_atom_site_aniso_U_11
_atom_site_aniso_U_22
_atom_site_aniso_U_33
_atom_site_aniso_U_23
_atom_site_aniso_U_13
_atom_site_aniso_U_12
Te1 0.0116(2) 0.0111(2) 0.0116(2) 0.000 0.00459(14) 0.000
Mo1 0.0098(2) 0.0088(2) 0.0129(2) -0.00018(13) 0.00569(14) 0.00030(11)
Mo2 0.0094(2) 0.0145(2) 0.0114(2) 0.00058(14) 0.00402(14) -0.00146(12)
Mo3 0.0087(2) 0.0150(2) 0.0130(2) 0.00138(14) 0.00524(14) 0.00051(12)
O1 0.0113(12) 0.0124(13) 0.0132(14) -0.0012(12) 0.0062(11) -0.0004(10)
O2 0.0172(13) 0.0152(14) 0.0174(15) -0.0021(13) 0.0072(12) -0.0012(11)
O3 0.0124(12) 0.0137(13) 0.0160(15) 0.0007(12) 0.0066(11) -0.0007(10)
O4 0.0142(12) 0.0156(13) 0.0126(14) 0.0016(12) 0.0076(11) 0.0029(11)
O5 0.0157(13) 0.0157(15) 0.024(2) -0.0020(14) 0.0098(12) -0.0028(11)
O6 0.0174(13) 0.023(2) 0.028(2) -0.0087(14) 0.0106(13) -0.0050(12)
O7 0.0200(14) 0.024(2) 0.016(2) -0.0028(14) 0.0060(12) -0.0062(13)
O8 0.0124(12) 0.0180(14) 0.0135(14) 0.0011(13) 0.0052(11) -0.0034(11)
O9 0.0167(13) 0.025(2) 0.022(2) 0.0024(14) 0.0107(12) -0.0031(12)
O10 0.0180(13) 0.021(2) 0.027(2) -0.0036(14) 0.0120(13) -0.0074(12)
O11 0.0131(12) 0.0133(13) 0.0130(13) -0.0019(12) 0.0048(11) -0.0027(10)
O12 0.050(2) 0.036(2) 0.052(3) 0.000(2) 0.034(2) -0.002(2)
N1 0.022(2) 0.024(2) 0.030(2) -0.002(2) 0.013(2) -0.003(2)
N2 0.029(2) 0.026(2) 0.032(2) -0.002(2) 0.014(2) -0.001(2)

loop_
_atom_site_label
_atom_site_type_symbol
_atom_site_fract_x
_atom_site_fract_y
_atom_site_fract_z
_atom_site_U_iso_or_equiv
_atom_site_thermal_displace_type
_atom_site_occupancy
_atom_site_calc_flag
_atom_site_refinement_flags
_atom_site_disorder_group
Te1 Te 0.5000 0.37711(4) 0.2500 0.01191(12) Uani 1 d S .
Mo1 Mo 0.49405(2) 0.27955(4) 0.47631(2) 0.01041(12) Uani 1 d . .
Mo2 Mo 0.13917(2) 0.03555(4) 0.17825(2) 0.01225(12) Uani 1 d . .
Mo3 Mo 0.35817(2) 0.43591(4) 0.02803(2) 0.01224(12) Uani 1 d . .
O1 O 0.43218(13) 0.4697(3) 0.4776(2) 0.0122(6) Uani 1 d . .
O2 O 0.04550(14) 0.2475(4) 0.1045(2) 0.0172(6) Uani 1 d . .
O3 O 0.44237(13) 0.2339(4) 0.0673(2) 0.0142(6) Uani 1 d . .
O4 O 0.43850(13) 0.4025(4) 0.3235(2) 0.0137(6) Uani 1 d . .
O5 O 0.43301(14) 0.1134(4) 0.4353(2) 0.0186(6) Uani 1 d . .
O6 O 0.29872(15) 0.3725(4) 0.2840(2) 0.0229(7) Uani 1 d . .
O7 O 0.16896(15) 0.1652(4) 0.2801(2) 0.0214(6) Uani 1 d . .
O8 O 0.17579(13) 0.1609(4) 0.1022(2) 0.0151(6) Uani 1 d . .
O9 O 0.31970(14) 0.2989(4) 0.0764(2) 0.0208(7) Uani 1 d . .
O10 O 0.30531(14) 0.3839(4) 0.4949(2) 0.0214(7) Uani 1 d . .
O11 O 0.06502(13) 0.0345(4) 0.3431(2) 0.0138(6) Uani 1 d . .
O12 O 0.0785(2) 0.4039(5) 0.3545(3) 0.0423(10) Uani 1 d . .
N1 N 0.3027(2) 0.0249(5) 0.4392(3) 0.0247(8) Uani 1 d . .
N2 N 0.3379(2) 0.0326(5) 0.2264(3) 0.0291(9) Uani 1 d . .

loop_
_atom_type_symbol
_atom_type_description
_atom_type_scat_dispersion_real
_atom_type_scat_dispersion_imag
_atom_type_scat_source
Te Te -0.5308 1.6751 'International Tables Vol C Tables 4.2.6.8 and 6.1.1.4'
Mo Mo -1.6832 0.6857 'International Tables Vol C Tables 4.2.6.8 and 6.1.1.4'
O O 0.0106 0.0060 'International Tables Vol C Tables 4.2.6.8 and 6.1.1.4'
H H 0.0000 0.0000 'International Tables Vol C Tables 4.2.6.8 and 6.1.1.4'
N N 0.0040 0.0030 'International Tables Vol C Tables 4.2.6.8 and 6.1.1.4'

loop_
_geom_angle_atom_site_label_1
_geom_angle_atom_site_label_2
_geom_angle_atom_site_label_3
_geom_angle
_geom_angle_site_symmetry_1
_geom_angle_site_symmetry_3
_geom_angle_publ_flag
O11 Te1 O11 99.0(2) 3 4 ?
O11 Te1 O4 86.89(12) 3 . ?
O11 Te1 O4 86.21(12) 4 . ?
O11 Te1 O4 86.21(12) 3 2_655 ?
O11 Te1 O4 86.89(12) 4 2_655 ?
O4 Te1 O4 169.4(2) . 2_655 ?
O11 Te1 N2 137.66(11) 3 . ?
O11 Te1 N2 94.52(11) 4 . ?
O4 Te1 N2 54.11(10) . . ?
O4 Te1 N2 134.67(10) 2_655 . ?
O11 Te1 N2 94.52(11) 3 2_655 ?
O11 Te1 N2 137.66(11) 4 2_655 ?
O4 Te1 N2 134.67(10) . 2_655 ?
O4 Te1 N2 54.11(10) 2_655 2_655 ?
N2 Te1 N2 101.91(11) . 2_655 ?
O5 Mo1 O2 105.69(15) . 8_556 ?
O5 Mo1 O3 106.52(14) . 2_655 ?
O2 Mo1 O3 103.35(13) 8_556 2_655 ?
O5 Mo1 O1 100.00(12) . . ?
O2 Mo1 O1 97.37(13) 8_556 . ?
O3 Mo1 O1 140.11(12) 2_655 . ?
O5 Mo1 O4 90.88(13) . . ?
O2 Mo1 O4 161.80(12) 8_556 . ?
O3 Mo1 O4 78.37(12) 2_655 . ?
O1 Mo1 O4 71.87(11) . . ?
O5 Mo1 O1 173.69(11) . 5_666 ?
O2 Mo1 O1 78.61(12) 8_556 5_666 ?
O3 Mo1 O1 76.53(11) 2_655 5_666 ?
O1 Mo1 O1 74.65(11) . 5_666 ?
O4 Mo1 O1 84.30(10) . 5_666 ?
O5 Mo1 N2 35.85(12) . . ?
O2 Mo1 N2 140.98(12) 8_556 . ?
O3 Mo1 N2 88.13(11) 2_655 . ?
O1 Mo1 N2 96.82(10) . . ?
O4 Mo1 N2 56.62(10) . . ?
O1 Mo1 N2 140.33(9) 5_666 . ?
O5 Mo1 N1 27.18(11) . . ?
O2 Mo1 N1 97.05(11) 8_556 . ?
O3 Mo1 N1 133.61(10) 2_655 . ?
O1 Mo1 N1 75.58(9) . . ?
O4 Mo1 N1 94.41(10) . . ?
O1 Mo1 N1 149.04(8) 5_666 . ?
N2 Mo1 N1 52.25(9) . . ?
O7 Mo2 O6 104.1(2) . 4_545 ?
O7 Mo2 O4 104.73(13) . 4_545 ?
O6 Mo2 O4 97.16(13) 4_545 4_545 ?
O7 Mo2 O8 100.71(14) . . ?
O6 Mo2 O8 95.83(13) 4_545 . ?
O4 Mo2 O8 147.55(12) 4_545 . ?
O7 Mo2 O1 153.79(12) . 4_545 ?
O6 Mo2 O1 101.98(13) 4_545 4_545 ?
O4 Mo2 O1 74.53(12) 4_545 4_545 ?
O8 Mo2 O1 73.73(11) . 4_545 ?
O7 Mo2 O2 83.26(13) . . ?
O6 Mo2 O2 172.62(13) 4_545 . ?
O4 Mo2 O2 81.45(11) 4_545 . ?
O8 Mo2 O2 81.88(11) . . ?
O1 Mo2 O2 70.65(10) 4_545 . ?
O7 Mo2 N1 45.95(12) . . ?
O6 Mo2 N1 58.15(13) 4_545 . ?
O4 Mo2 N1 109.45(11) 4_545 . ?
O8 Mo2 N1 102.68(10) . . ?
O1 Mo2 N1 159.77(9) 4_545 . ?
O2 Mo2 N1 129.18(10) . . ?
O7 Mo2 N2 87.13(12) . . ?
O6 Mo2 N2 49.37(12) 4_545 . ?
O4 Mo2 N2 146.53(10) 4_545 . ?
O8 Mo2 N2 53.57(10) . . ?
O1 Mo2 N2 108.06(10) 4_545 . ?
O2 Mo2 N2 131.58(9) . . ?
N1 Mo2 N2 57.32(10) . . ?
O7 Mo2 N2 35.29(13) . 4 ?
O6 Mo2 N2 129.75(12) 4_545 4 ?
O4 Mo2 N2 117.27(10) 4_545 4 ?
O8 Mo2 N2 74.73(11) . 4 ?
O1 Mo2 N2 121.03(9) 4_545 4 ?
O2 Mo2 N2 56.51(9) . 4 ?
N1 Mo2 N2 75.66(9) . 4 ?
N2 Mo2 N2 90.59(9) . 4 ?
O7 Mo2 N2 107.52(12) . 4_545 ?
O6 Mo2 N2 40.72(11) 4_545 4_545 ?
O4 Mo2 N2 56.74(10) 4_545 4_545 ?
O8 Mo2 N2 132.33(10) . 4_545 ?
O1 Mo2 N2 94.07(10) 4_545 4_545 ?
O2 Mo2 N2 138.13(9) . 4_545 ?
N1 Mo2 N2 73.39(8) . 4_545 ?
N2 Mo2 N2 89.95(9) . 4_545 ?
N2 Mo2 N2 142.67(12) 4 4_545 ?
O10 Mo3 O9 104.45(14) 6_565 . ?
O10 Mo3 O8 98.62(14) 6_565 7 ?
O9 Mo3 O8 101.57(14) . 7 ?
O10 Mo3 O11 94.81(13) 6_565 4 ?
O9 Mo3 O11 97.60(14) . 4 ?
O8 Mo3 O11 152.97(11) 7 4 ?
O10 Mo3 O1 95.99(13) 6_565 6_565 ?
O9 Mo3 O1 159.54(12) . 6_565 ?
O8 Mo3 O1 74.05(11) 7 6_565 ?
O11 Mo3 O1 81.32(12) 4 6_565 ?
O10 Mo3 O3 168.65(12) 6_565 . ?
O9 Mo3 O3 86.57(12) . . ?
O8 Mo3 O3 81.47(12) 7 . ?
O11 Mo3 O3 80.84(11) 4 . ?
O1 Mo3 O3 73.06(10) 6_565 . ?
O10 Mo3 N1 51.72(12) 6_565 4 ?
O9 Mo3 N1 52.76(12) . 4 ?
O8 Mo3 N1 108.16(11) 7 4 ?
O11 Mo3 N1 98.58(11) 4 4 ?
O1 Mo3 N1 147.69(9) 6_565 4 ?
O3 Mo3 N1 139.10(9) . 4 ?
O10 Mo3 N1 128.10(12) 6_565 6 ?
O9 Mo3 N1 56.51(12) . 6 ?
O8 Mo3 N1 50.63(11) 7 6 ?
O11 Mo3 N1 132.35(10) 4 6 ?
O1 Mo3 N1 109.50(9) 6_565 6 ?
O3 Mo3 N1 60.35(9) . 6 ?
N1 Mo3 N1 94.49(8) 4 6 ?
O10 Mo3 N2 56.80(12) 6_565 7 ?
O9 Mo3 N2 88.62(12) . 7 ?
O8 Mo3 N2 48.50(10) 7 7 ?
O11 Mo3 N2 151.53(10) 4 7 ?
O1 Mo3 N2 102.09(10) 6_565 7 ?
O3 Mo3 N2 127.41(10) . 7 ?
N1 Mo3 N2 63.45(10) 4 7 ?
N1 Mo3 N2 73.69(8) 6 7 ?
Mo1 O1 Mo2 105.57(13) . 4 ?
Mo1 O1 Mo3 147.79(14) . 6_566 ?
Mo2 O1 Mo3 94.69(11) 4 6_566 ?
Mo1 O1 Mo1 105.35(11) . 5_666 ?
Mo2 O1 Mo1 98.08(11) 4 5_666 ?
Mo3 O1 Mo1 96.05(10) 6_566 5_666 ?
Mo1 O2 Mo2 111.78(14) 8_455 . ?
Mo1 O2 N2 140.2(2) 8_455 4 ?
Mo2 O2 N2 87.39(11) . 4 ?
Mo1 O3 Mo3 114.13(14) 2_655 . ?
Mo1 O3 N1 120.56(15) 2_655 6 ?
Mo3 O3 N1 83.95(10) . 6 ?
Mo2 O4 Te1 142.03(15) 4 . ?
Mo2 O4 Mo1 104.09(12) 4 . ?
Te1 O4 Mo1 112.04(12) . . ?
Mo2 O4 N2 95.25(12) 4 . ?
Te1 O4 N2 95.98(12) . . ?
Mo1 O4 N2 90.05(12) . . ?
Mo1 O5 N1 137.1(2) . . ?
Mo1 O5 N2 124.0(2) . . ?
N1 O5 N2 79.61(14) . . ?
Mo2 O6 N2 117.62(15) 4 . ?
Mo2 O6 N2 105.8(2) 4 4 ?
N2 O6 N2 136.20(14) . 4 ?
Mo2 O6 N1 95.4(2) 4 4 ?
N2 O6 N1 97.93(14) . 4 ?
N2 O6 N1 71.49(13) 4 4 ?
Mo2 O6 N1 124.4(2) 4 . ?
N2 O6 N1 67.93(13) . . ?
N2 O6 N1 92.77(13) 4 . ?
N1 O6 N1 140.04(12) 4 . ?
Mo2 O7 N2 124.4(2) . 4 ?
Mo2 O7 N1 109.1(2) . . ?
N2 O7 N1 114.5(2) 4 . ?
Mo3 O8 Mo2 112.30(14) 7 . ?
Mo3 O8 N1 99.31(14) 7 4 ?
Mo2 O8 N1 138.37(15) . 4 ?
Mo3 O8 N2 104.49(14) 7 . ?
Mo2 O8 N2 96.72(13) . . ?
N1 O8 N2 100.94(13) 4 . ?
Mo3 O9 N2 148.9(2) . . ?
Mo3 O9 N1 100.55(15) . 4 ?
N2 O9 N1 103.80(14) . 4 ?
Mo3 O9 N1 96.75(15) . 6 ?
N2 O9 N1 84.45(14) . 6 ?
N1 O9 N1 125.77(12) 4 6 ?
Mo3 O10 N1 141.8(2) 6_566 . ?
Mo3 O10 N1 101.97(15) 6_566 7_556 ?
N1 O10 N1 114.66(12) . 7_556 ?
Mo3 O10 N2 98.99(14) 6_566 4 ?
N1 O10 N2 98.30(14) . 4 ?
N1 O10 N2 78.99(13) 7_556 4 ?
Te1 O11 Mo3 116.79(15) 3_445 4_545 ?
N2 O12 N1 91.2(2) 4 7_556 ?
O5 N1 O10 84.28(13) . . ?
O5 N1 O7 116.5(2) . . ?
O10 N1 O7 76.24(13) . . ?
O5 N1 O8 88.24(13) . 4_545 ?
O10 N1 O8 171.3(2) . 4_545 ?
O7 N1 O8 111.2(2) . 4_545 ?
O5 N1 O12 70.14(13) . 7_556 ?
O10 N1 O12 67.91(13) . 7_556 ?
O7 N1 O12 142.9(2) . 7_556 ?
O8 N1 O12 105.4(2) 4_545 7_556 ?
O5 N1 O10 148.2(2) . 7_556 ?
O10 N1 O10 65.34(12) . 7_556 ?
O7 N1 O10 66.82(12) . 7_556 ?
O8 N1 O10 121.14(15) 4_545 7_556 ?
O12 N1 O10 89.01(15) 7_556 7_556 ?
O5 N1 O9 158.1(2) . 4_545 ?
O10 N1 O9 117.64(15) . 4_545 ?
O7 N1 O9 72.70(12) . 4_545 ?
O8 N1 O9 69.84(11) 4_545 4_545 ?
O12 N1 O9 115.6(2) 7_556 4_545 ?
O10 N1 O9 52.98(10) 7_556 4_545 ?
O5 N1 O9 113.82(15) . 6_556 ?
O10 N1 O9 125.1(2) . 6_556 ?
O7 N1 O9 126.92(15) . 6_556 ?
O8 N1 O9 54.51(11) 4_545 6_556 ?
O12 N1 O9 71.00(13) 7_556 6_556 ?
O10 N1 O9 79.39(13) 7_556 6_556 ?
O9 N1 O9 54.23(12) 4_545 6_556 ?
O5 N1 O6 102.0(2) . 4_545 ?
O10 N1 O6 124.5(2) . 4_545 ?
O7 N1 O6 51.34(11) . 4_545 ?
O8 N1 O6 61.45(11) 4_545 4_545 ?
O12 N1 O6 165.5(2) 7_556 4_545 ?
O10 N1 O6 102.85(13) 7_556 4_545 ?
O9 N1 O6 67.17(11) 4_545 4_545 ?
O9 N1 O6 102.72(14) 6_556 4_545 ?
O5 N1 O3 64.30(11) . 6_556 ?
O10 N1 O3 121.31(15) . 6_556 ?
O7 N1 O3 161.7(2) . 6_556 ?
O8 N1 O3 50.88(10) 4_545 6_556 ?
O12 N1 O3 55.47(12) 7_556 6_556 ?
O10 N1 O3 123.2(2) 7_556 6_556 ?
O9 N1 O3 100.52(14) 4_545 6_556 ?
O9 N1 O3 49.60(9) 6_556 6_556 ?
O6 N1 O3 110.37(14) 4_545 6_556 ?
O5 N1 O6 60.97(11) . . ?
O10 N1 O6 58.00(11) . . ?
O7 N1 O6 57.38(11) . . ?
O8 N1 O6 121.56(15) 4_545 . ?
O12 N1 O6 107.83(14) 7_556 . ?
O10 N1 O6 106.18(13) 7_556 . ?
O9 N1 O6 129.78(14) 4_545 . ?
O9 N1 O6 174.36(14) 6_556 . ?
O6 N1 O6 77.10(10) 4_545 . ?
O3 N1 O6 125.03(13) 6_556 . ?
O5 N1 N2 50.56(12) . . ?
O10 N1 N2 105.37(15) . . ?
O7 N1 N2 77.54(14) . . ?
O8 N1 N2 72.87(12) 4_545 . ?
O12 N1 N2 120.6(2) 7_556 . ?
O10 N1 N2 144.3(2) 7_556 . ?
O9 N1 N2 118.34(15) 4_545 . ?
O9 N1 N2 126.57(15) 6_556 . ?
O6 N1 N2 52.11(11) 4_545 . ?
O3 N1 N2 91.58(13) 6_556 . ?
O6 N1 N2 48.92(10) . . ?
O12 N2 O7 70.33(15) 4_545 4_545 ?
O12 N2 O5 108.7(2) 4_545 . ?
O7 N2 O5 104.4(2) 4_545 . ?
O12 N2 O9 76.6(2) 4_545 . ?
O7 N2 O9 132.7(2) 4_545 . ?
O5 N2 O9 117.9(2) . . ?
O12 N2 O6 140.0(2) 4_545 . ?
O7 N2 O6 149.6(2) 4_545 . ?
O5 N2 O6 68.24(12) . . ?
O9 N2 O6 71.22(13) . . ?
O12 N2 O6 128.3(2) 4_545 4_545 ?
O7 N2 O6 64.35(12) 4_545 4_545 ?
O5 N2 O6 105.5(2) . 4_545 ?
O9 N2 O6 118.4(2) . 4_545 ?
O6 N2 O6 88.58(12) . 4_545 ?
O12 N2 O8 125.4(2) 4_545 . ?
O7 N2 O8 105.61(14) 4_545 . ?
O5 N2 O8 124.1(2) . . ?
O9 N2 O8 67.99(12) . . ?
O6 N2 O8 62.03(11) . . ?
O6 N2 O8 51.54(10) 4_545 . ?
O12 N2 O2 74.26(14) 4_545 4_545 ?
O7 N2 O2 51.91(11) 4_545 4_545 ?
O5 N2 O2 55.76(11) . 4_545 ?
O9 N2 O2 144.7(2) . 4_545 ?
O6 N2 O2 122.8(2) . 4_545 ?
O6 N2 O2 95.38(14) 4_545 4_545 ?
O8 N2 O2 146.8(2) . 4_545 ?
O12 N2 O4 95.42(15) 4_545 . ?
O7 N2 O4 148.8(2) 4_545 . ?
O5 N2 O4 52.68(10) . . ?
O9 N2 O4 65.23(12) . . ?
O6 N2 O4 49.56(9) . . ?
O6 N2 O4 136.3(2) 4_545 . ?
O8 N2 O4 105.23(13) . . ?
O2 N2 O4 98.07(13) 4_545 . ?
O12 N2 O10 83.48(15) 4_545 4_545 ?
O7 N2 O10 68.28(12) 4_545 4_545 ?
O5 N2 O10 163.3(2) . 4_545 ?
O9 N2 O10 75.32(13) . 4_545 ?
O6 N2 O10 110.00(14) . 4_545 ?
O6 N2 O10 57.85(11) 4_545 4_545 ?
O8 N2 O10 48.69(10) . 4_545 ?
O2 N2 O10 120.06(14) 4_545 4_545 ?
O4 N2 O10 139.55(15) . 4_545 ?
O12 N2 N1 146.6(2) 4_545 . ?
O7 N2 N1 89.2(2) 4_545 . ?
O5 N2 N1 49.83(11) . . ?
O9 N2 N1 133.9(2) . . ?
O6 N2 N1 63.15(12) . . ?
O6 N2 N1 56.40(12) 4_545 . ?
O8 N2 N1 84.78(13) . . ?
O2 N2 N1 72.30(12) 4_545 . ?
O4 N2 N1 88.81(13) . . ?
O10 N2 N1 113.93(14) 4_545 . ?
O12 N2 Mo2 141.0(2) 4_545 . ?
O7 N2 Mo2 88.11(12) 4_545 . ?
O5 N2 Mo2 107.91(14) . . ?
O9 N2 Mo2 97.54(12) . . ?
O6 N2 Mo2 67.83(9) . . ?
O6 N2 Mo2 24.82(6) 4_545 . ?
O8 N2 Mo2 29.71(6) . . ?
O2 N2 Mo2 117.66(13) 4_545 . ?
O4 N2 Mo2 117.38(12) . . ?
O10 N2 Mo2 58.07(8) 4_545 . ?
N1 N2 Mo2 60.05(10) . . ?

loop_
_geom_bond_atom_site_label_1
_geom_bond_atom_site_label_2
_geom_bond_distance
_geom_bond_site_symmetry_2
_geom_bond_publ_flag
Te1 O11 1.881(3) 3 ?
Te1 O11 1.881(3) 4 ?
Te1 O4 2.128(3) . ?
Te1 O4 2.128(3) 2_655 ?
Te1 N2 4.245(4) . ?
Te1 N2 4.245(4) 2_655 ?
Mo1 O5 1.719(3) . ?
Mo1 O2 1.750(3) 8_556 ?
Mo1 O3 1.824(3) 2_655 ?
Mo1 O1 1.987(3) . ?
Mo1 O4 2.275(3) . ?
Mo1 O1 2.383(3) 5_666 ?
Mo1 N2 4.141(5) . ?
Mo1 N1 4.316(4) . ?
Mo2 O7 1.711(3) . ?
Mo2 O6 1.716(3) 4_545 ?
Mo2 O4 1.943(3) 4_545 ?
Mo2 O8 1.963(3) . ?
Mo2 O1 2.194(3) 4_545 ?
Mo2 O2 2.403(3) . ?
Mo2 N1 3.837(5) . ?
Mo2 N2 3.933(4) . ?
Mo2 N2 4.074(4) 4 ?
Mo2 N2 4.118(4) 4_545 ?
Mo3 O10 1.710(3) 6_565 ?
Mo3 O9 1.724(3) . ?
Mo3 O8 1.932(3) 7 ?
Mo3 O11 2.014(3) 4 ?
Mo3 O1 2.204(3) 6_565 ?
Mo3 O3 2.233(3) . ?
Mo3 N1 3.775(4) 4 ?
Mo3 N1 3.807(4) 6 ?
Mo3 N2 4.119(5) 7 ?
O1 Mo2 2.194(3) 4 ?
O1 Mo3 2.204(3) 6_566 ?
O1 Mo1 2.383(3) 5_666 ?
O2 Mo1 1.750(3) 8_455 ?
O2 N2 3.401(5) 4 ?
O3 Mo1 1.824(3) 2_655 ?
O3 N1 3.327(5) 6 ?
O4 Mo2 1.943(3) 4 ?
O4 N2 3.458(5) . ?
O5 N1 2.896(5) . ?
O5 N2 2.927(6) . ?
O6 Mo2 1.716(3) 4 ?
O6 N2 3.032(5) . ?
O6 N2 3.102(5) 4 ?
O6 N1 3.274(6) 4 ?
O6 N1 3.588(5) . ?
O7 N2 2.854(5) 4 ?
O7 N1 2.919(5) . ?
O8 Mo3 1.932(3) 7 ?
O8 N1 2.982(5) 4 ?
O8 N2 3.186(5) . ?
O9 N2 2.991(5) . ?
O9 N1 3.057(5) 4 ?
O9 N1 3.197(5) 6 ?
O10 Mo3 1.710(3) 6_566 ?
O10 N1 2.910(5) . ?
O10 N1 3.029(5) 7_556 ?
O10 N2 3.489(6) 4 ?
O11 Te1 1.881(3) 3_445 ?
O11 Mo3 2.014(3) 4_545 ?
O12 N2 2.819(6) 4 ?
O12 N1 3.004(6) 7_556 ?
N1 O8 2.982(5) 4_545 ?
N1 O12 3.004(6) 7_556 ?
N1 O10 3.029(5) 7_556 ?
N1 O9 3.057(5) 4_545 ?
N1 O9 3.197(5) 6_556 ?
N1 O6 3.274(6) 4_545 ?
N1 O3 3.327(5) 6_556 ?
N1 N2 3.727(7) . ?
N2 O12 2.819(6) 4_545 ?
N2 O7 2.854(5) 4_545 ?
N2 O6 3.102(5) 4_545 ?
N2 O2 3.401(5) 4_545 ?
N2 O10 3.489(6) 4_545 ?
